data_7109911
loop_
_publ_author_name
'Beatriz Calvo'
'Ramon Macias'
'Victor Polo'
'Maria Jose Artigas'
'Fernando J. Lahoz'
'Luis A. Oro'

_publ_section_title
;
 Heterolytic H2 activation on a carbene-ligated rhodathiaborane promoted
 by isonido-nido cage opening
;
_journal_name_full Chem.Commun.
_journal_page_first 9863
_journal_paper_doi 10.1039/c3cc45880f
_journal_volume 49
_journal_year 2013
_chemical_formula_moiety 'C28 H36 B9 N3 P Rh S, C H2 Cl2'
_chemical_formula_sum 'C29 H38 B9 Cl2 N3 P Rh S'
_chemical_formula_weight 762.75
_chemical_name_systematic
;
?
;
_space_group_IT_number 14
_symmetry_cell_setting monoclinic
_symmetry_space_group_name_Hall '-P 2yn'
_symmetry_space_group_name_H-M 'P 1 21/n 1'
_atom_sites_solution_hydrogens geom
_atom_sites_solution_primary direct
_atom_sites_solution_secondary difmap
_audit_creation_method SHELXL-97
_cell_angle_alpha 90.00
_cell_angle_beta 98.586(4)
_cell_angle_gamma 90.00
_cell_formula_units_Z 4
_cell_length_a 11.478(3)
_cell_length_b 18.762(5)
_cell_length_c 15.649(5)
_cell_measurement_reflns_used 7351
_cell_measurement_temperature 100(2)
_cell_measurement_theta_max 27.896
_cell_measurement_theta_min 2.3295
_cell_volume 3332.2(16)
_computing_cell_refinement 'APEX2 v. 2009.7 (Bruker AXS, 2008)'
_computing_data_collection 'APEX2 v. 2009.7 (Bruker AXS, 2008)'
_computing_data_reduction 'APEX2 v. 2009.7 (Bruker AXS, 2008)'
_computing_molecular_graphics ORTEP
_computing_publication_material 'SHELXL-97 (Sheldrick, 1997)'
_computing_structure_refinement 'SHELXL-97 (Sheldrick, 1997)'
_computing_structure_solution 'SHELXS-97 (Sheldrick, 1990)'
_diffrn_ambient_temperature 100(2)
_diffrn_detector_area_resol_mean 8.26
_diffrn_measured_fraction_theta_full 0.994
_diffrn_measured_fraction_theta_max 0.942
_diffrn_measurement_device_type 'Bruker APEX system'
_diffrn_measurement_method '\w rotations with narrow frames'
_diffrn_radiation_monochromator graphite
_diffrn_radiation_source 'fine-focus sealed tube'
_diffrn_radiation_type MoK\a
_diffrn_radiation_wavelength 0.71073
_diffrn_reflns_av_R_equivalents 0.0690
_diffrn_reflns_av_sigmaI/netI 0.0550
_diffrn_reflns_limit_h_max 15
_diffrn_reflns_limit_h_min -15
_diffrn_reflns_limit_k_max 24
_diffrn_reflns_limit_k_min -24
_diffrn_reflns_limit_l_max 20
_diffrn_reflns_limit_l_min -20
_diffrn_reflns_number 39222
_diffrn_reflns_theta_full 27.50
_diffrn_reflns_theta_max 28.48
_diffrn_reflns_theta_min 1.71
_diffrn_standards_decay_% 'no decay'
_exptl_absorpt_coefficient_mu 0.812
_exptl_absorpt_correction_T_max 0.9103
_exptl_absorpt_correction_T_min 0.8670
_exptl_absorpt_correction_type multi-scan
_exptl_absorpt_process_details
;
Multi-scan correction included in APEX2 package (Bruker AXS, 2008)

;
_exptl_crystal_colour Red
_exptl_crystal_density_diffrn 1.520
_exptl_crystal_density_method 'not measured'
_exptl_crystal_description Cube
_exptl_crystal_F_000 1552
_exptl_crystal_size_max 0.181
_exptl_crystal_size_mid 0.137
_exptl_crystal_size_min 0.118
_refine_diff_density_max 2.531
_refine_diff_density_min -1.019
_refine_diff_density_rms 0.131
_refine_ls_extinction_method none
_refine_ls_goodness_of_fit_ref 1.050
_refine_ls_hydrogen_treatment mixed
_refine_ls_matrix_type full
_refine_ls_number_parameters 477
_refine_ls_number_reflns 7940
_refine_ls_number_restraints 6
_refine_ls_restrained_S_all 1.050
_refine_ls_R_factor_all 0.0737
_refine_ls_R_factor_gt 0.0548
_refine_ls_shift/su_max 0.000
_refine_ls_shift/su_mean 0.000
_refine_ls_structure_factor_coef Fsqd
_refine_ls_weighting_details 'calc w=1/[\s^2^(Fo^2^)+(0.0767P)^2^+3.9757P] where P=(Fo^2^+2Fc^2^)/3'
_refine_ls_weighting_scheme calc
_refine_ls_wR_factor_gt 0.1318
_refine_ls_wR_factor_ref 0.1458
_reflns_number_gt 6260
_reflns_number_total 7940
_reflns_threshold_expression >2sigma(I)
_cod_data_source_file c3cc45880f.txt
_cod_data_source_block fjl2161a
_cod_original_cell_volume 3332.5(17)
_cod_original_sg_symbol_H-M 'P 21/n'
_cod_database_code 7109911

loop_
_symmetry_equiv_pos_as_xyz
'x, y, z'
'-x+1/2, y+1/2, -z+1/2'
'-x, -y, -z'
'x-1/2, -y-1/2, z-1/2'

loop_
_atom_site_label
_atom_site_type_symbol
_atom_site_fract_x
_atom_site_fract_y
_atom_site_fract_z
_atom_site_U_iso_or_equiv
_atom_site_adp_type
_atom_site_occupancy
_atom_site_symmetry_multiplicity
_atom_site_calc_flag
_atom_site_refinement_flags
_atom_site_disorder_assembly
_atom_site_disorder_group
C50A C 0.8629(9) 0.4387(5) 0.3627(7) 0.042(2) Uani 0.50 1 d PD A 1
H50A H 0.8017 0.4271 0.3988 0.051 Uiso 0.50 1 calc PR A 1
H50B H 0.9401 0.4403 0.4006 0.051 Uiso 0.50 1 calc PR A 1
Cl1A Cl 0.8656(9) 0.3729(3) 0.2837(5) 0.0519(17) Uani 0.50 1 d PD A 1
Cl2A Cl 0.8330(2) 0.52083(15) 0.31366(16) 0.0441(5) Uani 0.50 1 d PD A 1
C50B C 0.8428(9) 0.4774(5) 0.3198(7) 0.045(3) Uani 0.50 1 d PD B 2
H50C H 0.7578 0.4890 0.3123 0.054 Uiso 0.50 1 calc PR B 2
H50D H 0.8830 0.5144 0.2899 0.054 Uiso 0.50 1 calc PR B 2
Cl1B Cl 0.8623(8) 0.3947(3) 0.2736(6) 0.0493(14) Uani 0.50 1 d PD B 2
Cl2B Cl 0.8998(3) 0.47762(14) 0.43055(19) 0.0566(7) Uani 0.50 1 d PD B 2
Rh1 Rh 0.21832(2) 0.159778(15) 0.227205(18) 0.01903(10) Uani 1 1 d . . .
S2 S 0.23374(9) 0.12786(5) 0.08151(6) 0.0250(2) Uani 1 1 d . . .
P1 P 0.07184(8) 0.10190(5) 0.28273(6) 0.0192(2) Uani 1 1 d . . .
N1 N 0.2039(3) 0.30222(16) 0.3457(2) 0.0231(6) Uani 1 1 d . . .
N2 N 0.3781(3) 0.03233(17) 0.2817(2) 0.0265(7) Uani 1 1 d . . .
N3 N 0.3977(3) 0.11188(17) 0.3791(2) 0.0238(7) Uani 1 1 d . . .
B3 B 0.2236(4) 0.2658(2) 0.2611(3) 0.0231(8) Uani 1 1 d . . .
B4 B 0.3637(4) 0.1849(2) 0.1409(3) 0.0252(9) Uani 1 1 d . . .
B5 B 0.1293(4) 0.2070(2) 0.0794(3) 0.0250(9) Uani 1 1 d . . .
B6 B 0.1269(4) 0.2701(2) 0.1678(3) 0.0245(9) Uani 1 1 d . . .
B7 B 0.3561(4) 0.2496(2) 0.2266(3) 0.0233(8) Uani 1 1 d . . .
B8 B 0.2751(4) 0.2218(2) 0.0388(3) 0.0271(9) Uani 1 1 d . . .
B9 B 0.2620(4) 0.3199(2) 0.1812(3) 0.0258(9) Uani 1 1 d . . .
B10 B 0.3535(4) 0.2760(3) 0.1169(3) 0.0278(9) Uani 1 1 d . . .
B11 B 0.1990(4) 0.2917(2) 0.0777(3) 0.0259(9) Uani 1 1 d . . .
C1 C 0.2875(4) 0.3414(2) 0.3922(3) 0.0302(9) Uani 1 1 d . . .
H1 H 0.3595 0.3493 0.3707 0.036 Uiso 1 1 calc R . .
C2 C 0.2724(4) 0.3702(2) 0.4698(3) 0.0384(10) Uani 1 1 d . . .
H2 H 0.3336 0.3976 0.5019 0.046 Uiso 1 1 calc R . .
C3 C 0.1690(5) 0.3596(3) 0.5014(3) 0.0403(11) Uani 1 1 d . . .
H3 H 0.1576 0.3790 0.5555 0.048 Uiso 1 1 calc R . .
C4 C 0.0812(5) 0.3201(2) 0.4531(3) 0.0380(10) Uani 1 1 d . . .
H4 H 0.0082 0.3123 0.4733 0.046 Uiso 1 1 calc R . .
C5 C 0.1011(4) 0.2926(2) 0.3762(3) 0.0282(8) Uani 1 1 d . . .
H5 H 0.0405 0.2657 0.3428 0.034 Uiso 1 1 calc R . .
C6 C -0.0734(3) 0.1426(2) 0.2798(3) 0.0242(8) Uani 1 1 d . . .
C7 C -0.1471(4) 0.1287(2) 0.3406(3) 0.0299(9) Uani 1 1 d . . .
H7 H -0.1201 0.0995 0.3891 0.036 Uiso 1 1 calc R . .
C8 C -0.2590(4) 0.1569(2) 0.3310(3) 0.0357(10) Uani 1 1 d . . .
H8 H -0.3080 0.1479 0.3737 0.043 Uiso 1 1 calc R . .
C9 C -0.3008(4) 0.1980(2) 0.2598(3) 0.0355(10) Uani 1 1 d . . .
H9 H -0.3782 0.2172 0.2534 0.043 Uiso 1 1 calc R . .
C10 C -0.2297(4) 0.2112(2) 0.1985(3) 0.0329(9) Uani 1 1 d . . .
H10 H -0.2582 0.2393 0.1493 0.040 Uiso 1 1 calc R . .
C11 C -0.1168(4) 0.1836(2) 0.2081(3) 0.0274(8) Uani 1 1 d . . .
H11 H -0.0683 0.1928 0.1651 0.033 Uiso 1 1 calc R . .
C12 C 0.1160(3) 0.0766(2) 0.3952(2) 0.0220(7) Uani 1 1 d . . .
C13 C 0.1814(3) 0.0145(2) 0.4155(3) 0.0245(8) Uani 1 1 d . . .
H13 H 0.1948 -0.0171 0.3705 0.029 Uiso 1 1 calc R . .
C14 C 0.2265(4) -0.0014(2) 0.4995(3) 0.0300(9) Uani 1 1 d . . .
H14 H 0.2697 -0.0443 0.5123 0.036 Uiso 1 1 calc R . .
C15 C 0.2094(4) 0.0442(2) 0.5650(3) 0.0316(9) Uani 1 1 d . . .
H15 H 0.2418 0.0334 0.6230 0.038 Uiso 1 1 calc R . .
C16 C 0.1454(4) 0.1055(2) 0.5466(3) 0.0313(9) Uani 1 1 d . . .
H16 H 0.1332 0.1370 0.5920 0.038 Uiso 1 1 calc R . .
C17 C 0.0990(4) 0.1215(2) 0.4625(2) 0.0258(8) Uani 1 1 d . . .
H17 H 0.0546 0.1640 0.4505 0.031 Uiso 1 1 calc R . .
C18 C 0.0195(3) 0.01809(19) 0.2299(2) 0.0208(7) Uani 1 1 d . . .
C19 C 0.0041(4) 0.0164(2) 0.1410(3) 0.0267(8) Uani 1 1 d . . .
H19 H 0.0281 0.0561 0.1102 0.032 Uiso 1 1 calc R . .
C20 C -0.0456(4) -0.0421(2) 0.0959(3) 0.0317(9) Uani 1 1 d . . .
H20 H -0.0579 -0.0417 0.0345 0.038 Uiso 1 1 calc R . .
C21 C -0.0775(4) -0.1013(2) 0.1400(3) 0.0276(8) Uani 1 1 d . . .
H21 H -0.1099 -0.1420 0.1092 0.033 Uiso 1 1 calc R . .
C22 C -0.0619(3) -0.1005(2) 0.2284(3) 0.0255(8) Uani 1 1 d . . .
H22 H -0.0827 -0.1411 0.2590 0.031 Uiso 1 1 calc R . .
C23 C -0.0157(3) -0.0406(2) 0.2738(2) 0.0235(8) Uani 1 1 d . . .
H23 H -0.0081 -0.0398 0.3351 0.028 Uiso 1 1 calc R . .
C24 C 0.3366(3) 0.0977(2) 0.3012(2) 0.0232(8) Uani 1 1 d . . .
C25 C 0.4625(4) 0.0080(2) 0.3473(3) 0.0327(9) Uani 1 1 d . . .
H25 H 0.5042 -0.0358 0.3486 0.039 Uiso 1 1 calc R . .
C26 C 0.4740(4) 0.0576(2) 0.4082(3) 0.0311(9) Uani 1 1 d . . .
H26 H 0.5252 0.0560 0.4618 0.037 Uiso 1 1 calc R . .
C27 C 0.3417(4) -0.0075(2) 0.2028(3) 0.0311(9) Uani 1 1 d . . .
H27A H 0.2555 -0.0070 0.1891 0.047 Uiso 1 1 calc R . .
H27B H 0.3693 -0.0568 0.2106 0.047 Uiso 1 1 calc R . .
H27C H 0.3756 0.0144 0.1552 0.047 Uiso 1 1 calc R . .
C28 C 0.3844(4) 0.1749(2) 0.4313(3) 0.0290(9) Uani 1 1 d . . .
H28A H 0.4286 0.2146 0.4111 0.044 Uiso 1 1 calc R . .
H28B H 0.4148 0.1648 0.4920 0.044 Uiso 1 1 calc R . .
H28C H 0.3008 0.1877 0.4259 0.044 Uiso 1 1 calc R . .
H4B H 0.444(4) 0.156(2) 0.136(3) 0.019(10) Uiso 1 1 d . . .
H5B H 0.044(3) 0.193(2) 0.037(2) 0.010(9) Uiso 1 1 d . . .
H6B H 0.047(3) 0.2900(19) 0.166(2) 0.009(9) Uiso 1 1 d . . .
H7B H 0.439(3) 0.253(2) 0.270(2) 0.012(9) Uiso 1 1 d . . .
H8B H 0.292(3) 0.224(2) -0.026(3) 0.019(10) Uiso 1 1 d . . .
H9B H 0.271(4) 0.376(2) 0.196(2) 0.019(10) Uiso 1 1 d . . .
H10B H 0.426(4) 0.303(3) 0.094(3) 0.037(13) Uiso 1 1 d . . .
H11B H 0.164(4) 0.332(2) 0.035(3) 0.022(11) Uiso 1 1 d . . .

loop_
_atom_site_aniso_label
_atom_site_aniso_U_11
_atom_site_aniso_U_22
_atom_site_aniso_U_33
_atom_site_aniso_U_23
_atom_site_aniso_U_13
_atom_site_aniso_U_12
C50A 0.033(5) 0.030(5) 0.063(7) -0.009(5) 0.008(4) 0.002(4)
Cl1A 0.046(2) 0.045(3) 0.062(4) -0.019(3) -0.001(2) 0.008(3)
Cl2A 0.0528(15) 0.0336(14) 0.0444(13) -0.0036(11) 0.0028(11) 0.0034(11)
C50B 0.046(6) 0.012(4) 0.081(8) 0.014(5) 0.022(5) 0.006(4)
Cl1B 0.0349(18) 0.057(4) 0.057(2) 0.005(3) 0.0102(14) 0.006(3)
Cl2B 0.076(2) 0.0348(13) 0.0645(17) 0.0005(12) 0.0292(15) 0.0112(13)
Rh1 0.01814(16) 0.01707(16) 0.02201(16) 0.00021(10) 0.00339(11) -0.00067(10)
S2 0.0266(5) 0.0244(5) 0.0244(5) -0.0020(4) 0.0051(4) -0.0026(4)
P1 0.0195(4) 0.0168(4) 0.0216(5) -0.0003(3) 0.0039(4) -0.0003(3)
N1 0.0251(16) 0.0160(15) 0.0286(17) 0.0013(12) 0.0057(13) 0.0000(12)
N2 0.0227(16) 0.0197(16) 0.0374(19) 0.0020(14) 0.0056(14) 0.0025(13)
N3 0.0212(16) 0.0215(16) 0.0285(17) 0.0020(13) 0.0025(13) -0.0010(12)
B3 0.023(2) 0.021(2) 0.026(2) 0.0030(16) 0.0049(16) -0.0009(16)
B4 0.024(2) 0.024(2) 0.029(2) -0.0029(17) 0.0061(17) -0.0026(17)
B5 0.020(2) 0.028(2) 0.027(2) 0.0000(17) 0.0020(17) -0.0001(17)
B6 0.025(2) 0.020(2) 0.029(2) -0.0007(16) 0.0071(18) -0.0032(16)
B7 0.022(2) 0.021(2) 0.028(2) -0.0001(16) 0.0052(17) -0.0032(16)
B8 0.029(2) 0.027(2) 0.026(2) 0.0014(17) 0.0066(18) -0.0036(18)
B9 0.026(2) 0.021(2) 0.031(2) 0.0036(17) 0.0040(18) -0.0033(17)
B10 0.024(2) 0.029(2) 0.032(2) 0.0016(18) 0.0089(18) -0.0044(18)
B11 0.028(2) 0.022(2) 0.028(2) 0.0053(17) 0.0063(18) -0.0005(17)
C1 0.030(2) 0.022(2) 0.038(2) -0.0016(16) -0.0002(17) -0.0001(15)
C2 0.048(3) 0.026(2) 0.039(3) -0.0100(18) -0.001(2) -0.0011(19)
C3 0.058(3) 0.033(2) 0.031(2) -0.0056(18) 0.010(2) 0.008(2)
C4 0.047(3) 0.032(2) 0.039(2) -0.0009(19) 0.017(2) 0.001(2)
C5 0.030(2) 0.0208(19) 0.035(2) -0.0035(16) 0.0095(17) -0.0015(15)
C6 0.0201(18) 0.0201(18) 0.033(2) -0.0048(15) 0.0047(15) -0.0035(14)
C7 0.028(2) 0.032(2) 0.030(2) -0.0005(17) 0.0066(17) 0.0016(17)
C8 0.024(2) 0.043(3) 0.043(3) -0.002(2) 0.0137(19) 0.0035(18)
C9 0.0204(19) 0.034(2) 0.051(3) -0.010(2) 0.0021(18) 0.0045(17)
C10 0.028(2) 0.027(2) 0.041(2) -0.0017(18) -0.0023(18) 0.0047(17)
C11 0.0235(19) 0.026(2) 0.032(2) 0.0008(16) 0.0035(16) 0.0001(16)
C12 0.0202(17) 0.0224(18) 0.0236(18) 0.0010(14) 0.0036(14) -0.0041(14)
C13 0.0188(18) 0.0258(19) 0.030(2) 0.0004(15) 0.0064(15) -0.0015(15)
C14 0.0219(19) 0.034(2) 0.034(2) 0.0074(17) 0.0051(16) 0.0015(16)
C15 0.028(2) 0.040(2) 0.026(2) 0.0074(17) 0.0021(16) -0.0067(18)
C16 0.036(2) 0.033(2) 0.025(2) -0.0036(16) 0.0059(17) -0.0061(18)
C17 0.034(2) 0.0192(18) 0.0254(19) -0.0012(14) 0.0078(16) -0.0029(15)
C18 0.0159(16) 0.0216(18) 0.0253(18) -0.0024(14) 0.0043(14) 0.0002(13)
C19 0.028(2) 0.025(2) 0.028(2) 0.0002(15) 0.0071(16) -0.0075(16)
C20 0.036(2) 0.035(2) 0.025(2) -0.0017(17) 0.0057(17) -0.0079(18)
C21 0.028(2) 0.024(2) 0.031(2) -0.0075(16) 0.0067(16) -0.0032(15)
C22 0.0233(19) 0.0193(18) 0.034(2) 0.0031(15) 0.0058(16) -0.0019(14)
C23 0.0249(19) 0.0225(19) 0.0241(19) 0.0014(14) 0.0074(15) -0.0015(15)
C24 0.0201(18) 0.0204(18) 0.030(2) 0.0013(15) 0.0083(15) -0.0008(14)
C25 0.025(2) 0.030(2) 0.044(2) 0.0102(18) 0.0082(18) 0.0103(16)
C26 0.024(2) 0.031(2) 0.037(2) 0.0077(18) 0.0004(17) 0.0036(17)
C27 0.030(2) 0.0210(19) 0.043(2) -0.0034(17) 0.0087(18) 0.0039(16)
C28 0.032(2) 0.028(2) 0.025(2) -0.0013(16) -0.0020(16) 0.0020(16)

loop_
_atom_type_symbol
_atom_type_description
_atom_type_scat_dispersion_real
_atom_type_scat_dispersion_imag
_atom_type_scat_source
C C 0.0033 0.0016 'International Tables Vol C Tables 4.2.6.8 and 6.1.1.4'
H H 0.0000 0.0000 'International Tables Vol C Tables 4.2.6.8 and 6.1.1.4'
B B 0.0013 0.0007 'International Tables Vol C Tables 4.2.6.8 and 6.1.1.4'
N N 0.0061 0.0033 'International Tables Vol C Tables 4.2.6.8 and 6.1.1.4'
P P 0.1023 0.0942 'International Tables Vol C Tables 4.2.6.8 and 6.1.1.4'
S S 0.1246 0.1234 'International Tables Vol C Tables 4.2.6.8 and 6.1.1.4'
Rh Rh -1.1178 0.9187 'International Tables Vol C Tables 4.2.6.8 and 6.1.1.4'
Cl Cl 0.1484 0.1585 'International Tables Vol C Tables 4.2.6.8 and 6.1.1.4'

loop_
_geom_angle_atom_site_label_1
_geom_angle_atom_site_label_2
_geom_angle_atom_site_label_3
_geom_angle
Cl2A C50A Cl1A 109.7(6)
Cl2A C50A H50A 109.7
Cl1A C50A H50A 109.7
Cl2A C50A H50B 109.7
Cl1A C50A H50B 109.7
H50A C50A H50B 108.2
Cl1B C50B Cl2B 111.1(6)
Cl1B C50B H50C 109.4
Cl2B C50B H50C 109.4
Cl1B C50B H50D 109.4
Cl2B C50B H50D 109.4
H50C C50B H50D 108.0
C24 Rh1 B3 114.75(16)
C24 Rh1 P1 88.72(11)
B3 Rh1 P1 110.93(12)
C24 Rh1 B7 91.20(15)
B3 Rh1 B7 45.76(16)
P1 Rh1 B7 153.18(11)
C24 Rh1 B4 88.34(16)
B3 Rh1 B4 87.62(16)
P1 Rh1 B4 160.64(11)
B7 Rh1 B4 46.05(15)
C24 Rh1 S2 105.30(11)
B3 Rh1 S2 119.00(12)
P1 Rh1 S2 114.10(4)
B7 Rh1 S2 91.77(11)
B4 Rh1 S2 48.72(11)
C24 Rh1 B6 157.25(15)
B3 Rh1 B6 43.34(16)
P1 Rh1 B6 104.44(11)
B7 Rh1 B6 68.65(15)
B4 Rh1 B6 85.00(16)
S2 Rh1 B6 86.44(11)
C24 Rh1 B5 150.15(15)
B3 Rh1 B5 83.68(16)
P1 Rh1 B5 107.06(10)
B7 Rh1 B5 85.68(15)
B4 Rh1 B5 68.29(15)
S2 Rh1 B5 45.30(11)
B6 Rh1 B5 42.86(15)
B5 S2 B4 90.9(2)
B5 S2 B8 58.6(2)
B4 S2 B8 57.7(2)
B5 S2 Rh1 71.66(14)
B4 S2 Rh1 64.49(14)
B8 S2 Rh1 98.95(14)
C12 P1 C6 104.77(18)
C12 P1 C18 103.71(17)
C6 P1 C18 96.31(17)
C12 P1 Rh1 112.21(12)
C6 P1 Rh1 120.89(13)
C18 P1 Rh1 116.55(12)
C1 N1 C5 118.4(4)
C1 N1 B3 121.9(3)
C5 N1 B3 119.6(3)
C24 N2 C25 111.1(3)
C24 N2 C27 125.9(3)
C25 N2 C27 123.0(3)
C24 N3 C26 112.1(3)
C24 N3 C28 125.9(3)
C26 N3 C28 122.0(3)
N1 B3 B6 124.0(3)
N1 B3 B7 127.0(3)
B6 B3 B7 103.6(3)
N1 B3 B9 116.9(3)
B6 B3 B9 63.4(3)
B7 B3 B9 62.6(3)
N1 B3 Rh1 130.5(3)
B6 B3 Rh1 80.4(2)
B7 B3 Rh1 75.0(2)
B9 B3 Rh1 112.6(3)
B10 B4 B7 59.8(3)
B10 B4 B8 56.7(3)
B7 B4 B8 107.4(3)
B10 B4 S2 114.3(3)
B7 B4 S2 126.7(3)
B8 B4 S2 61.5(2)
B10 B4 Rh1 106.8(3)
B7 B4 Rh1 65.99(19)
B8 B4 Rh1 102.8(2)
S2 B4 Rh1 66.79(14)
B10 B4 H4B 121(2)
B7 B4 H4B 122(2)
B8 B4 H4B 119(2)
S2 B4 H4B 107(2)
Rh1 B4 H4B 128(2)
B11 B5 B6 59.3(2)
B11 B5 B8 56.2(2)
B6 B5 B8 105.8(3)
B11 B5 S2 114.4(3)
B6 B5 S2 125.0(3)
B8 B5 S2 62.3(2)
B11 B5 Rh1 101.8(2)
B6 B5 Rh1 65.6(2)
B8 B5 Rh1 95.8(2)
S2 B5 Rh1 63.04(13)
B11 B5 H5B 123.7(19)
B6 B5 H5B 119.4(19)
B8 B5 H5B 124.5(18)
S2 B5 H5B 108.1(19)
Rh1 B5 H5B 130.4(19)
B3 B6 B11 111.6(3)
B3 B6 B9 58.8(3)
B11 B6 B9 58.7(3)
B3 B6 B5 122.6(3)
B11 B6 B5 59.1(2)
B9 B6 B5 108.4(3)
B3 B6 Rh1 56.22(19)
B11 B6 Rh1 105.6(3)
B9 B6 Rh1 94.7(2)
B5 B6 Rh1 71.6(2)
B3 B6 H6B 122(2)
B11 B6 H6B 116(2)
B9 B6 H6B 126(2)
B5 B6 H6B 110(2)
Rh1 B6 H6B 133(2)
B3 B7 B9 58.8(2)
B3 B7 B10 111.4(3)
B9 B7 B10 59.2(3)
B3 B7 B4 119.5(3)
B9 B7 B4 107.0(3)
B10 B7 B4 58.1(3)
B3 B7 Rh1 59.27(19)
B9 B7 Rh1 99.6(2)
B10 B7 Rh1 107.0(3)
B4 B7 Rh1 68.0(2)
B3 B7 H7B 122.0(19)
B9 B7 H7B 129(2)
B10 B7 H7B 118.5(19)
B4 B7 H7B 111(2)
Rh1 B7 H7B 125(2)
B10 B8 B11 63.0(3)
B10 B8 B4 57.6(3)
B11 B8 B4 102.5(3)
B10 B8 B5 103.9(3)
B11 B8 B5 58.5(3)
B4 B8 B5 93.1(3)
B10 B8 S2 114.3(3)
B11 B8 S2 113.5(3)
B4 B8 S2 60.8(2)
B5 B8 S2 59.04(19)
B10 B8 H8B 120(2)
B11 B8 H8B 118(2)
B4 B8 H8B 132(2)
B5 B8 H8B 129(2)
S2 B8 H8B 117(2)
B3 B9 B11 112.3(3)
B3 B9 B10 112.3(3)
B11 B9 B10 62.0(3)
B3 B9 B7 58.6(2)
B11 B9 B7 106.7(3)
B10 B9 B7 60.4(3)
B3 B9 B6 57.8(2)
B11 B9 B6 60.3(3)
B10 B9 B6 105.5(3)
B7 B9 B6 97.1(3)
B3 B9 H9B 116(2)
B11 B9 H9B 121(2)
B10 B9 H9B 122(2)
B7 B9 H9B 127(2)
B6 B9 H9B 126(2)
B8 B10 B4 65.7(3)
B8 B10 B9 112.7(3)
B4 B10 B9 111.1(3)
B8 B10 B7 116.6(3)
B4 B10 B7 62.1(3)
B9 B10 B7 60.4(3)
B8 B10 B11 58.5(3)
B4 B10 B11 105.2(3)
B9 B10 B11 58.8(3)
B7 B10 B11 104.2(3)
B8 B10 H10B 113(2)
B4 B10 H10B 120(3)
B9 B10 H10B 122(3)
B7 B10 H10B 123(2)
B11 B10 H10B 125(3)
B8 B11 B9 113.1(3)
B8 B11 B5 65.3(3)
B9 B11 B5 112.3(3)
B8 B11 B6 115.0(3)
B9 B11 B6 61.0(3)
B5 B11 B6 61.5(2)
B8 B11 B10 58.5(3)
B9 B11 B10 59.2(3)
B5 B11 B10 105.6(3)
B6 B11 B10 104.0(3)
B8 B11 H11B 119(2)
B9 B11 H11B 116(2)
B5 B11 H11B 122(2)
B6 B11 H11B 119(2)
B10 B11 H11B 127(2)
N1 C1 C2 121.9(4)
N1 C1 H1 119.1
C2 C1 H1 119.1
C1 C2 C3 119.7(4)
C1 C2 H2 120.1
C3 C2 H2 120.1
C2 C3 C4 118.9(4)
C2 C3 H3 120.6
C4 C3 H3 120.6
C5 C4 C3 118.9(4)
C5 C4 H4 120.6
C3 C4 H4 120.6
N1 C5 C4 122.3(4)
N1 C5 H5 118.9
C4 C5 H5 118.9
C7 C6 C11 118.4(4)
C7 C6 P1 123.4(3)
C11 C6 P1 117.8(3)
C8 C7 C6 120.4(4)
C8 C7 H7 119.8
C6 C7 H7 119.8
C7 C8 C9 120.6(4)
C7 C8 H8 119.7
C9 C8 H8 119.7
C10 C9 C8 119.6(4)
C10 C9 H9 120.2
C8 C9 H9 120.2
C9 C10 C11 120.2(4)
C9 C10 H10 119.9
C11 C10 H10 119.9
C10 C11 C6 120.8(4)
C10 C11 H11 119.6
C6 C11 H11 119.6
C17 C12 C13 117.8(4)
C17 C12 P1 121.7(3)
C13 C12 P1 120.0(3)
C14 C13 C12 120.8(4)
C14 C13 H13 119.6
C12 C13 H13 119.6
C13 C14 C15 120.3(4)
C13 C14 H14 119.9
C15 C14 H14 119.9
C16 C15 C14 119.9(4)
C16 C15 H15 120.1
C14 C15 H15 120.1
C15 C16 C17 120.1(4)
C15 C16 H16 120.0
C17 C16 H16 120.0
C16 C17 C12 121.1(4)
C16 C17 H17 119.5
C12 C17 H17 119.5
C19 C18 C23 118.6(3)
C19 C18 P1 117.3(3)
C23 C18 P1 123.8(3)
C18 C19 C20 121.1(4)
C18 C19 H19 119.5
C20 C19 H19 119.5
C19 C20 C21 120.1(4)
C19 C20 H20 120.0
C21 C20 H20 120.0
C22 C21 C20 119.4(4)
C22 C21 H21 120.3
C20 C21 H21 120.3
C21 C22 C23 120.5(4)
C21 C22 H22 119.7
C23 C22 H22 119.7
C18 C23 C22 120.3(4)
C18 C23 H23 119.9
C22 C23 H23 119.9
N3 C24 N2 103.2(3)
N3 C24 Rh1 128.6(3)
N2 C24 Rh1 128.1(3)
C26 C25 N2 106.7(4)
C26 C25 H25 126.7
N2 C25 H25 126.7
C25 C26 N3 106.9(4)
C25 C26 H26 126.5
N3 C26 H26 126.5
N2 C27 H27A 109.5
N2 C27 H27B 109.5
H27A C27 H27B 109.5
N2 C27 H27C 109.5
H27A C27 H27C 109.5
H27B C27 H27C 109.5
N3 C28 H28A 109.5
N3 C28 H28B 109.5
H28A C28 H28B 109.5
N3 C28 H28C 109.5
H28A C28 H28C 109.5
H28B C28 H28C 109.5

loop_
_geom_bond_atom_site_label_1
_geom_bond_atom_site_label_2
_geom_bond_distance
C50A Cl2A 1.733(10)
C50A Cl1A 1.750(11)
C50A H50A 0.9900
C50A H50B 0.9900
C50B Cl1B 1.741(11)
C50B Cl2B 1.758(11)
C50B H50C 0.9900
C50B H50D 0.9900
Rh1 C24 2.018(4)
Rh1 B3 2.058(4)
Rh1 P1 2.2798(11)
Rh1 B7 2.312(4)
Rh1 B4 2.346(5)
Rh1 S2 2.3893(12)
Rh1 B6 2.442(5)
Rh1 B5 2.544(5)
S2 B5 1.905(5)
S2 B4 1.954(5)
S2 B8 1.968(5)
P1 C12 1.821(4)
P1 C6 1.828(4)
P1 C18 1.836(4)
N1 C1 1.335(5)
N1 C5 1.350(5)
N1 B3 1.536(5)
N2 C24 1.367(5)
N2 C25 1.379(5)
N2 C27 1.451(5)
N3 C24 1.339(5)
N3 C26 1.376(5)
N3 C28 1.458(5)
B3 B6 1.699(6)
B3 B7 1.715(6)
B3 B9 1.718(6)
B4 B10 1.751(7)
B4 B7 1.822(6)
B4 B8 1.892(7)
B4 H4B 1.09(4)
B5 B11 1.781(6)
B5 B6 1.824(6)
B5 B8 1.897(7)
B5 H5B 1.14(4)
B6 B11 1.785(6)
B6 B9 1.796(6)
B6 H6B 0.99(4)
B7 B9 1.783(6)
B7 B10 1.784(6)
B7 H7B 1.09(4)
B8 B10 1.734(7)
B8 B11 1.735(7)
B8 H8B 1.06(4)
B9 B11 1.754(7)
B9 B10 1.763(7)
B9 H9B 1.08(4)
B10 B11 1.812(7)
B10 H10B 1.09(5)
B11 H11B 1.05(4)
C1 C2 1.364(6)
C1 H1 0.9500
C2 C3 1.367(7)
C2 H2 0.9500
C3 C4 1.381(7)
C3 H3 0.9500
C4 C5 1.359(6)
C4 H4 0.9500
C5 H5 0.9500
C6 C7 1.389(6)
C6 C11 1.390(6)
C7 C8 1.377(6)
C7 H7 0.9500
C8 C9 1.381(7)
C8 H8 0.9500
C9 C10 1.372(7)
C9 H9 0.9500
C10 C11 1.383(6)
C10 H10 0.9500
C11 H11 0.9500
C12 C17 1.385(5)
C12 C13 1.396(5)
C13 C14 1.372(6)
C13 H13 0.9500
C14 C15 1.373(6)
C14 H14 0.9500
C15 C16 1.371(6)
C15 H15 0.9500
C16 C17 1.377(6)
C16 H16 0.9500
C17 H17 0.9500
C18 C19 1.376(5)
C18 C23 1.389(5)
C19 C20 1.382(6)
C19 H19 0.9500
C20 C21 1.385(6)
C20 H20 0.9500
C21 C22 1.369(6)
C21 H21 0.9500
C22 C23 1.391(5)
C22 H22 0.9500
C23 H23 0.9500
C25 C26 1.324(6)
C25 H25 0.9500
C26 H26 0.9500
C27 H27A 0.9800
C27 H27B 0.9800
C27 H27C 0.9800
C28 H28A 0.9800
C28 H28B 0.9800
C28 H28C 0.9800
